data_2205563
loop_
_publ_author_name
'Makino, Takashi'
'Mizuguchi, Jin'

_publ_section_title
;
 Bis[3,5-di-<i>tert</i>-butyl-2-hydroxybenzoato-\k<i>O</i>]bis(dimethyl
 sulfoxide-\k<i>O</i>)zinc(II)
;
_journal_issue 4
_journal_name_full 'Acta Crystallographica Section E'
_journal_page_first m679
_journal_page_last m681
_journal_paper_doi 10.1107/S1600536805007397
_journal_volume 61
_journal_year 2005
_chemical_formula_iupac '[Zn (C15 H21 O3)2 (C2 H6 O S)2]'
_chemical_formula_moiety 'C34 H54 O8 S2 Zn '
_chemical_formula_sum 'C34 H54 O8 S2 Zn'
_chemical_formula_weight 718.29
_chemical_name_systematic
;Bis[3,5-di-tert-butyl-2-hydroxybenzoato-\kO]bis(dimethyl
 sulfoxide-\kO)zinc(II)
;
_space_group_IT_number 14
_symmetry_cell_setting monoclinic
_symmetry_space_group_name_Hall '-P 2yab'
_symmetry_space_group_name_H-M 'P 1 21/a 1'
_cell_angle_alpha 90
_cell_angle_beta 111.97(2)
_cell_angle_gamma 90
_cell_formula_units_Z 4
_cell_length_a 16.688(4)
_cell_length_b 12.946(3)
_cell_length_c 19.178(4)
_cell_measurement_reflns_used 11185
_cell_measurement_temperature 93.2
_cell_measurement_theta_max 67.9
_cell_measurement_theta_min 3.0
_cell_volume 3842.4(16)
_computing_cell_refinement PROCESS-AUTO
_computing_data_collection 'PROCESS-AUTO (Rigaku, 1998)'
_computing_data_reduction 'TEXSAN (Molecular Structure Corporation, 2001)'
_computing_molecular_graphics 'ORTEPIII (Burnett & Johnson, 1996)'
_computing_publication_material TEXSAN
_computing_structure_refinement TEXSAN
_computing_structure_solution 'SHELXS86 (Sheldrick, 1985)'
_diffrn_detector_area_resol_mean 10.00
_diffrn_measured_fraction_theta_full 0.8752
_diffrn_measured_fraction_theta_max 0.8752
_diffrn_measurement_device_type 'Rigaku R-AXIS RAPID imaging plate'
_diffrn_measurement_method '48 frames, \D \w = 15\%'
_diffrn_radiation_type 'Cu K\a'
_diffrn_radiation_wavelength 1.5418
_diffrn_reflns_av_R_equivalents 0.175
_diffrn_reflns_limit_h_max 17
_diffrn_reflns_limit_h_min -17
_diffrn_reflns_limit_k_max 15
_diffrn_reflns_limit_k_min -15
_diffrn_reflns_limit_l_max 21
_diffrn_reflns_limit_l_min -23
_diffrn_reflns_number 24925
_diffrn_reflns_theta_full 68.20
_diffrn_reflns_theta_max 68.20
_exptl_absorpt_coefficient_mu 2.265
_exptl_absorpt_correction_T_max 0.956
_exptl_absorpt_correction_T_min 0.743
_exptl_absorpt_correction_type multi-scan
_exptl_absorpt_process_details '(ABSCOR; Higashi, 1995)'
_exptl_crystal_colour colourless
_exptl_crystal_density_diffrn 1.245
_exptl_crystal_density_meas ?
_exptl_crystal_density_method .
_exptl_crystal_description platelet
_exptl_crystal_F_000 1536.0
_exptl_crystal_size_max 0.100
_exptl_crystal_size_mid 0.08
_exptl_crystal_size_min 0.02
_refine_diff_density_max 0.62
_refine_diff_density_min -0.40
_refine_ls_extinction_method none
_refine_ls_goodness_of_fit_ref 0.472
_refine_ls_hydrogen_treatment constr
_refine_ls_number_parameters 399
_refine_ls_number_reflns 6152
_refine_ls_R_factor_gt 0.0584
_refine_ls_shift/su_max 0.0027
_refine_ls_structure_factor_coef Fsqd
_refine_ls_weighting_details 'w = 1/{[\s^2^(Fo^2^) + 2Fc^2^)/3]^2^}'
_refine_ls_weighting_scheme calc
_refine_ls_wR_factor_ref 0.1703
_reflns_number_gt 944
_reflns_number_total 6152
_reflns_threshold_expression F^2^>2\s(F^2^)
_cod_data_source_file ob6486.cif
_cod_data_source_block I
_cod_original_sg_symbol_H-M 'P 21/a'
_cod_original_formula_sum 'C34 H54 O8 S2 Zn '
_cod_database_code 2205563
_cod_database_fobs_code 2205563

loop_
_symmetry_equiv_pos_as_xyz
x,y,z
1/2-x,1/2+y,-z
-x,-y,-z
1/2+x,1/2-y,z

loop_
_atom_site_label
_atom_site_fract_x
_atom_site_fract_y
_atom_site_fract_z
_atom_site_U_iso_or_equiv
_atom_site_adp_type
_atom_site_calc_flag
_atom_site_refinement_flags
_atom_site_occupancy
_atom_site_disorder_assembly
_atom_site_disorder_group
_atom_site_type_symbol
Zn1 0.08349(9) 0.24440(10) 0.50940(8) 0.0588(5) Uani d . 1.00 . . Zn
S1 -0.0444(2) 0.1178(3) 0.5560(2) 0.0690(10) Uani d . 1.00 . . S
S2 0.1481(2) 0.4590(2) 0.5567(2) 0.0630(10) Uani d . 1.00 . . S
O1 0.1604(6) 0.2541(9) 0.7952(5) 0.048(3) Uiso d P 0.65 A 1 O
O1A 0.3150(10) 0.1050(10) 0.6670(10) 0.044(4) Uiso d P 0.35 A 2 O
O2 0.1046(5) 0.2648(6) 0.6576(4) 0.068(3) Uani d . 1.00 . . O
O3 0.1777(5) 0.1848(6) 0.5954(4) 0.073(3) Uani d . 1.00 . . O
O4 0.0747(5) 0.0729(6) 0.3068(4) 0.067(3) Uani d . 1.00 . . O
O5 0.2008(4) 0.3036(6) 0.4539(4) 0.068(3) Uani d . 1.00 . . O
O6 0.0913(5) 0.1929(5) 0.4147(4) 0.059(3) Uani d . 1.00 . . O
O7 0.0676(5) 0.3959(5) 0.5109(4) 0.061(3) Uani d . 1.00 . . O
O8 -0.0334(4) 0.1929(5) 0.4984(4) 0.064(3) Uani d . 1.00 . . O
C1 0.1661(7) 0.2093(9) 0.6562(7) 0.050(4) Uani d . 1.00 . . C
C2 0.2370(8) 0.1765(8) 0.7283(7) 0.056(4) Uani d . 1.00 . . C
C3 0.3088(8) 0.1187(8) 0.7283(7) 0.048(4) Uani d . 1.00 . . C
C4 0.3731(9) 0.0846(10) 0.7935(7) 0.062(5) Uani d . 1.00 . . C
C5 0.3614(7) 0.1073(9) 0.8618(7) 0.064(4) Uani d . 1.00 . . C
C6 0.2902(8) 0.1625(8) 0.8666(7) 0.058(4) Uani d . 1.00 . . C
C7 0.2267(7) 0.1961(8) 0.7982(7) 0.057(4) Uani d . 1.00 . . C
C8 0.4539(9) 0.0230(10) 0.7987(7) 0.087(6) Uani d . 1.00 . . C
C9 0.4490(10) -0.0910(10) 0.8305(9) 0.059(4) Uiso d P 0.65 B 3 C
C9A 0.430(3) -0.056(4) 0.740(3) 0.114(2) Uiso d P 0.35 B 4 C
C10 0.5360(10) 0.077(2) 0.8380(10) 0.088(4) Uiso d P 0.65 B 3 C
C10A 0.526(2) 0.038(3) 0.883(2) 0.076(3) Uiso d P 0.35 B 4 C
C11 0.4510(10) -0.001(2) 0.7150(10) 0.085(4) Uiso d P 0.65 B 3 C
C11A 0.502(2) 0.106(3) 0.760(2) 0.073(3) Uiso d P 0.35 B 4 C
C12 0.2772(9) 0.1830(10) 0.9436(6) 0.085(5) Uani d . 1.00 . . C
C13 0.3550(10) 0.133(2) 1.0070(10) 0.085(4) Uiso d P 0.65 C 5 C
C13A 0.279(2) 0.082(3) 0.986(2) 0.076(3) Uiso d P 0.35 C 6 C
C14 0.2830(10) 0.304(2) 0.9550(10) 0.073(4) Uiso d P 0.65 C 5 C
C14A 0.357(2) 0.237(3) 1.001(2) 0.078(3) Uiso d P 0.35 C 6 C
C15 0.1900(10) 0.1370(10) 0.9390(10) 0.075(4) Uiso d P 0.65 C 5 C
C15A 0.191(2) 0.247(3) 0.934(2) 0.075(3) Uiso d P 0.35 C 6 C
C16 0.1566(8) 0.2410(10) 0.4074(6) 0.057(4) Uani d . 1.00 . . C
C17 0.1768(7) 0.2115(9) 0.3404(7) 0.060(5) Uani d . 1.00 . . C
C18 0.2383(7) 0.2704(9) 0.3266(5) 0.051(4) Uani d . 1.00 . . C
C19 0.2578(7) 0.2550(10) 0.2628(6) 0.056(4) Uani d . 1.00 . . C
C20 0.2135(8) 0.1740(10) 0.2139(7) 0.064(5) Uani d . 1.00 . . C
C21 0.1509(9) 0.1125(10) 0.2235(7) 0.062(5) Uani d . 1.00 . . C
C22 0.1332(7) 0.1328(9) 0.2911(7) 0.055(5) Uani d . 1.00 . . C
C23 0.3254(8) 0.3134(10) 0.2417(7) 0.061(5) Uani d . 1.00 . . C
C24 0.3661(8) 0.4003(10) 0.2979(7) 0.077(5) Uani d . 1.00 . . C
C25 0.3972(7) 0.2442(10) 0.2419(5) 0.067(4) Uani d . 1.00 . . C
C26 0.2827(7) 0.3662(9) 0.1662(8) 0.080(5) Uani d . 1.00 . . C
C27 0.1017(9) 0.0260(10) 0.1693(7) 0.069(5) Uani d . 1.00 . . C
C28 0.0052(9) 0.0440(10) 0.1397(7) 0.093(6) Uani d . 1.00 . . C
C29 0.1278(10) -0.0810(10) 0.2049(7) 0.098(6) Uani d . 1.00 . . C
C30 0.1267(8) 0.0306(9) 0.0989(7) 0.090(5) Uani d . 1.00 . . C
C31 -0.0988(7) 0.1885(9) 0.6056(6) 0.076(5) Uani d . 1.00 . . C
C32 -0.1322(7) 0.0389(8) 0.5015(7) 0.069(5) Uani d . 1.00 . . C
C33 0.1177(7) 0.5225(8) 0.6260(6) 0.066(4) Uani d . 1.00 . . C
C34 0.1434(7) 0.5670(9) 0.4969(6) 0.069(5) Uani d . 1.00 . . C
H3 0.3129 0.1026 0.6814 0.0575 Uiso calc P 0.65 A 1 H
H5 0.4043 0.0838 0.9074 0.0773 Uiso calc . 1.00 . . H
H7 0.1770 0.2317 0.7984 0.0679 Uiso calc P 0.35 A 2 H
H9a 0.3972 -0.1240 0.7992 0.0706 Uiso calc P 0.65 B 3 H
H9b 0.4973 -0.1307 0.8305 0.0706 Uiso calc P 0.65 B 3 H
H9c 0.4504 -0.0865 0.8803 0.0706 Uiso calc P 0.65 B 3 H
H10a 0.5829 0.0336 0.8398 0.1053 Uiso calc P 0.65 B 3 H
H10b 0.5379 0.1387 0.8113 0.1053 Uiso calc P 0.65 B 3 H
H10c 0.5412 0.0941 0.8874 0.1053 Uiso calc P 0.65 B 3 H
H11a 0.3990 -0.0359 0.6864 0.1021 Uiso calc P 0.65 B 3 H
H11b 0.4547 0.0614 0.6902 0.1021 Uiso calc P 0.65 B 3 H
H11c 0.4990 -0.0442 0.7181 0.1021 Uiso calc P 0.65 B 3 H
H13a 0.3565 0.0608 0.9973 0.1021 Uiso calc P 0.65 C 5 H
H13b 0.4073 0.1636 1.0076 0.1021 Uiso calc P 0.65 C 5 H
H13c 0.3500 0.1429 1.0538 0.1021 Uiso calc P 0.65 C 5 H
H14a 0.3375 0.3278 0.9575 0.0874 Uiso calc P 0.65 C 5 H
H14b 0.2385 0.3362 0.9141 0.0874 Uiso calc P 0.65 C 5 H
H14c 0.2754 0.3207 1.0006 0.0874 Uiso calc P 0.65 C 5 H
H15a 0.1827 0.1490 0.9851 0.0898 Uiso calc P 0.65 C 5 H
H15b 0.1445 0.1693 0.8991 0.0898 Uiso calc P 0.65 C 5 H
H15c 0.1896 0.0650 0.9298 0.0898 Uiso calc P 0.65 C 5 H
H9Aa 0.4002 -0.1107 0.7533 0.1368 Uiso calc P 0.35 B 4 H
H9Ab 0.3928 -0.0268 0.6935 0.1368 Uiso calc P 0.35 B 4 H
H9Ac 0.4802 -0.0826 0.7345 0.1368 Uiso calc P 0.35 B 4 H
H10Aa 0.5114 -0.0045 0.9174 0.0914 Uiso calc P 0.35 B 4 H
H10Ab 0.5813 0.0177 0.8840 0.0914 Uiso calc P 0.35 B 4 H
H10Ac 0.5280 0.1079 0.8981 0.0914 Uiso calc P 0.35 B 4 H
H11Aa 0.5494 0.0735 0.7538 0.0874 Uiso calc P 0.35 B 4 H
H11Ab 0.4616 0.1286 0.7131 0.0874 Uiso calc P 0.35 B 4 H
H11Ac 0.5219 0.1643 0.7928 0.0874 Uiso calc P 0.35 B 4 H
H13Aa 0.2734 0.0978 1.0329 0.0911 Uiso calc P 0.35 C 6 H
H13Ab 0.2320 0.0395 0.9571 0.0911 Uiso calc P 0.35 C 6 H
H13Ac 0.3317 0.0473 0.9956 0.0911 Uiso calc P 0.35 C 6 H
H14Aa 0.4067 0.1959 1.0091 0.0939 Uiso calc P 0.35 C 6 H
H14Ab 0.3644 0.3024 0.9811 0.0939 Uiso calc P 0.35 C 6 H
H14Ac 0.3488 0.2469 1.0466 0.0939 Uiso calc P 0.35 C 6 H
H15Aa 0.1904 0.2625 0.9826 0.0905 Uiso calc P 0.35 C 6 H
H15Ab 0.1894 0.3090 0.9078 0.0905 Uiso calc P 0.35 C 6 H
H15Ac 0.1413 0.2063 0.9072 0.0905 Uiso calc P 0.35 C 6 H
H18 0.2680 0.3228 0.3614 0.0607 Uiso calc . 1.00 . . H
H20 0.2282 0.1604 0.1714 0.0768 Uiso calc . 1.00 . . H
H24a 0.3919 0.3721 0.3470 0.0928 Uiso calc . 1.00 . . H
H24b 0.3227 0.4485 0.2968 0.0928 Uiso calc . 1.00 . . H
H24c 0.4089 0.4342 0.2848 0.0928 Uiso calc . 1.00 . . H
H25a 0.4386 0.2833 0.2302 0.0806 Uiso calc . 1.00 . . H
H25b 0.3746 0.1914 0.2053 0.0806 Uiso calc . 1.00 . . H
H25c 0.4238 0.2137 0.2902 0.0806 Uiso calc . 1.00 . . H
H26a 0.2404 0.4134 0.1688 0.0963 Uiso calc . 1.00 . . H
H26b 0.3251 0.4024 0.1539 0.0963 Uiso calc . 1.00 . . H
H26c 0.2560 0.3158 0.1287 0.0963 Uiso calc . 1.00 . . H
H28a -0.0081 0.1066 0.1117 0.1117 Uiso calc . 1.00 . . H
H28b -0.0136 0.0489 0.1807 0.1117 Uiso calc . 1.00 . . H
H28c -0.0234 -0.0118 0.1081 0.1117 Uiso calc . 1.00 . . H
H29a 0.1877 -0.0912 0.2164 0.1179 Uiso calc . 1.00 . . H
H29b 0.1162 -0.0847 0.2497 0.1179 Uiso calc . 1.00 . . H
H29c 0.0955 -0.1321 0.1706 0.1179 Uiso calc . 1.00 . . H
H30a 0.1097 0.0952 0.0744 0.1078 Uiso calc . 1.00 . . H
H30b 0.1874 0.0226 0.1140 0.1078 Uiso calc . 1.00 . . H
H30c 0.0981 -0.0236 0.0654 0.1078 Uiso calc . 1.00 . . H
H31a -0.0644 0.2458 0.6304 0.0911 Uiso calc . 1.00 . . H
H31b -0.1529 0.2124 0.5710 0.0911 Uiso calc . 1.00 . . H
H31c -0.1079 0.1447 0.6417 0.0911 Uiso calc . 1.00 . . H
H32a -0.1820 0.0807 0.4783 0.0829 Uiso calc . 1.00 . . H
H32b -0.1437 -0.0107 0.5330 0.0829 Uiso calc . 1.00 . . H
H32c -0.1181 0.0045 0.4638 0.0829 Uiso calc . 1.00 . . H
H33a 0.1641 0.5645 0.6568 0.0792 Uiso calc . 1.00 . . H
H33b 0.0684 0.5645 0.6017 0.0792 Uiso calc . 1.00 . . H
H33c 0.1044 0.4723 0.6562 0.0792 Uiso calc . 1.00 . . H
H34a 0.1912 0.6114 0.5210 0.0833 Uiso calc . 1.00 . . H
H34b 0.0911 0.6039 0.4873 0.0833 Uiso calc . 1.00 . . H
H34c 0.1455 0.5431 0.4508 0.0833 Uiso calc . 1.00 . . H
H1O 0.1191 0.2751 0.7480 0.0576 Uiso calc P 0.65 A 1 H
H1O' 0.2708 0.1285 0.6220 0.0532 Uiso calc P 0.35 A 2 H
H4O 0.0629 0.0857 0.3508 0.0798 Uiso calc . 1.00 . . H

loop_
_atom_site_aniso_label
_atom_site_aniso_U_11
_atom_site_aniso_U_22
_atom_site_aniso_U_33
_atom_site_aniso_U_12
_atom_site_aniso_U_13
_atom_site_aniso_U_23
Zn1 0.0640(10) 0.0600(10) 0.0580(10) 0.0020(10) 0.0290(8) 0.0000(10)
S1 0.070(2) 0.072(2) 0.072(2) -0.003(2) 0.035(2) 0.003(2)
S2 0.058(2) 0.064(2) 0.071(2) 0.001(2) 0.029(2) 0.000(2)
O2 0.067(6) 0.056(6) 0.079(6) 0.029(5) 0.025(5) 0.008(5)
O3 0.083(6) 0.084(6) 0.062(6) -0.031(5) 0.038(5) -0.020(5)
O4 0.064(6) 0.063(6) 0.074(6) -0.006(5) 0.026(5) 0.001(5)
O5 0.049(5) 0.093(7) 0.066(6) -0.028(5) 0.027(5) -0.025(5)
O6 0.064(6) 0.062(5) 0.061(5) -0.001(5) 0.035(5) 0.009(4)
O7 0.071(6) 0.045(5) 0.068(5) 0.025(5) 0.030(5) 0.007(5)
O8 0.080(6) 0.053(5) 0.075(5) -0.007(4) 0.048(5) 0.013(4)
C1 0.035(8) 0.059(9) 0.045(8) -0.014(7) 0.001(7) -0.008(7)
C2 0.063(10) 0.041(7) 0.058(9) -0.008(7) 0.016(8) -0.013(7)
C3 0.048(8) 0.043(8) 0.048(8) 0.001(7) 0.011(7) 0.009(7)
C4 0.070(10) 0.070(10) 0.053(9) -0.018(8) 0.038(9) 0.011(8)
C5 0.043(8) 0.055(9) 0.074(10) 0.014(7) -0.002(7) 0.031(8)
C6 0.052(9) 0.043(8) 0.061(9) -0.007(7) 0.001(8) 0.020(7)
C7 0.052(9) 0.046(8) 0.075(9) 0.001(7) 0.027(8) 0.014(7)
C8 0.055(9) 0.130(10) 0.080(10) 0.056(10) 0.024(9) 0.020(10)
C12 0.110(10) 0.120(10) 0.026(7) 0.020(10) 0.033(8) 0.010(8)
C16 0.060(9) 0.066(9) 0.044(8) -0.017(8) 0.017(7) -0.007(8)
C17 0.052(9) 0.059(10) 0.076(10) -0.011(7) 0.033(8) -0.007(7)
C18 0.051(8) 0.073(10) 0.030(6) 0.029(7) 0.017(6) 0.019(6)
C19 0.054(8) 0.057(8) 0.060(8) 0.017(8) 0.025(7) 0.020(8)
C20 0.060(10) 0.065(10) 0.069(10) 0.021(8) 0.033(8) 0.008(8)
C21 0.080(10) 0.054(9) 0.048(9) 0.023(8) 0.016(8) 0.004(7)
C22 0.046(9) 0.050(9) 0.068(10) -0.004(7) 0.022(8) 0.013(7)
C23 0.063(10) 0.053(9) 0.067(9) 0.022(8) 0.023(8) 0.002(8)
C24 0.100(10) 0.074(10) 0.084(10) -0.005(9) 0.067(9) 0.002(8)
C25 0.072(8) 0.068(8) 0.068(8) 0.008(8) 0.034(7) 0.001(8)
C26 0.068(9) 0.070(10) 0.110(10) -0.004(8) 0.043(9) 0.012(9)
C27 0.080(10) 0.080(10) 0.067(10) 0.008(9) 0.042(9) -0.018(9)
C28 0.090(10) 0.110(10) 0.080(10) -0.002(10) 0.024(9) -0.027(9)
C29 0.160(10) 0.080(10) 0.070(10) 0.000(10) 0.070(10) -0.010(9)
C30 0.100(10) 0.100(10) 0.080(10) -0.039(9) 0.046(9) -0.039(9)
C31 0.105(10) 0.090(10) 0.051(8) -0.002(8) 0.050(8) -0.009(7)
C32 0.079(10) 0.048(8) 0.084(10) 0.005(7) 0.034(8) 0.018(7)
C33 0.082(9) 0.067(9) 0.061(8) -0.005(7) 0.040(7) -0.013(7)
C34 0.069(9) 0.072(9) 0.064(9) 0.002(7) 0.021(8) 0.013(7)

loop_
_atom_type_symbol
_atom_type_description
_atom_type_scat_dispersion_real
_atom_type_scat_dispersion_imag
_atom_type_scat_source
C C 0.018 0.009
;International Tables for Crystallography
(1992, Vol. C, Tables 4.2.6.8 and 6.1.1.1)
;
H H 0.000 0.000
;International Tables for Crystallography
(1992, Vol. C, Table 6.1.1.2)
;
O O 0.049 0.032
;International Tables for Crystallography
(1992, Vol. C, Tables 4.2.6.8 and 6.1.1.1)
;
Zn Zn -1.549 0.678
;International Tables for Crystallography
(1992, Vol. C, Tables 4.2.6.8 and 6.1.1.1)
;
S S 0.333 0.557
;International Tables for Crystallography
(1992, Vol. C, Tables 4.2.6.8 and 6.1.1.1)
;

loop_
_geom_angle_atom_site_label_1
_geom_angle_atom_site_label_2
_geom_angle_atom_site_label_3
_geom_angle
_geom_angle_publ_flag
O3 Zn1 O6 109.4(3) yes
O3 Zn1 O7 116.5(3) yes
O3 Zn1 O8 113.7(3) yes
O6 Zn1 O7 113.7(3) yes
O6 Zn1 O8 100.8(3) yes
O7 Zn1 O8 101.6(3) yes
O8 S1 C31 106.2(5) no
O8 S1 C32 103.6(5) no
C31 S1 C32 97.8(5) no
O7 S2 C33 103.8(4) no
O7 S2 C34 103.3(5) no
C33 S2 C34 99.2(5) no
C7 O1 H1O 120.0 no
C3 O1A H1O' 120.0 no
Zn1 O3 C1 108.6(7) yes
C22 O4 H4O 120.0 no
Zn1 O6 C16 106.2(7) yes
Zn1 O7 S2 116.2(4) no
Zn1 O8 S1 120.7(4) no
O2 C1 O3 123.0(10) no
O2 C1 C2 120.0(10) ?
O3 C1 C2 115.0(10) no
C1 C2 C3 121.0(10) no
C1 C2 C7 118.0(10) no
C3 C2 C7 119.0(10) no
O1A C3 C2 116.0(10) no
O1A C3 C4 120.0(10) no
C2 C3 C4 122.0(10) no
C2 C3 H3 118.6 no
C4 C3 H3 118.6 no
C3 C4 C5 115.0(10) no
C3 C4 C8 126.0(10) no
C5 C4 C8 117.0(10) no
C4 C5 C6 124.0(10) no
C4 C5 H5 117.6 no
C6 C5 H5 117.6 no
C5 C6 C7 116.0(10) no
C5 C6 C12 123.0(10) no
C7 C6 C12 119.0(10) no
O1 C7 C2 116.0(10) no
O1 C7 C6 122.0(10) no
C2 C7 C6 120.0(10) no
C2 C7 H7 119.9 no
C6 C7 H7 119.9 no
C4 C8 C9 109.0(10) no
C4 C8 C9A 109(2) no
C4 C8 C10 114.0(10) no
C4 C8 C10A 108.0(10) no
C4 C8 C11 109.0(10) no
C4 C8 C11A 101.0(10) no
C9 C8 C10 114.0(10) no
C9 C8 C11 101.0(10) no
C9A C8 C10A 137(2) no
C9A C8 C11A 98(2) no
C10 C8 C11 105.0(10) no
C10A C8 C11A 93.0(10) no
C6 C12 C13 106.0(10) no
C6 C12 C13A 111.0(10) no
C6 C12 C14 105.0(10) no
C6 C12 C14A 110.0(10) no
C6 C12 C15 109.0(10) no
C6 C12 C15A 114.0(10) no
C13 C12 C14 108.0(10) no
C13 C12 C15 112.0(10) no
C13A C12 C14A 99(2) no
C13A C12 C15A 109(2) no
C14 C12 C15 113.0(10) no
C14A C12 C15A 110(2) no
O5 C16 O6 122.0(10) ?
O5 C16 C17 121.0(10) no
O6 C16 C17 115.0(10) no
C16 C17 C18 116.0(10) no
C16 C17 C22 122.0(10) no
C18 C17 C22 120.0(10) no
C17 C18 C19 121.0(10) no
C17 C18 H18 119.2 no
C19 C18 H18 119.2 no
C18 C19 C20 116.0(10) no
C18 C19 C23 126.0(10) no
C20 C19 C23 116.0(10) no
C19 C20 C21 124.0(10) no
C19 C20 H20 117.6 no
C21 C20 H20 117.6 no
C20 C21 C22 115.0(10) no
C20 C21 C27 124.0(10) no
C22 C21 C27 119.0(10) no
O4 C22 C17 119.0(10) no
O4 C22 C21 119.0(10) no
C17 C22 C21 120.0(10) no
C19 C23 C24 110.0(10) no
C19 C23 C25 111.0(10) no
C19 C23 C26 110.2(10) no
C24 C23 C25 107.2(10) no
C24 C23 C26 105.0(10) no
C25 C23 C26 111.0(10) no
C23 C24 H24a 109.5 no
C23 C24 H24b 109.5 no
C23 C24 H24c 109.5 no
H24a C24 H24b 109.5 no
H24a C24 H24c 109.5 no
H24b C24 H24c 109.5 no
C23 C25 H25a 109.5 no
C23 C25 H25b 109.5 no
C23 C25 H25c 109.5 no
H25a C25 H25b 109.5 no
H25a C25 H25c 109.5 no
H25b C25 H25c 109.5 no
C23 C26 H26a 109.5 no
C23 C26 H26b 109.5 no
C23 C26 H26c 109.5 no
H26a C26 H26b 109.5 no
H26a C26 H26c 109.5 no
H26b C26 H26c 109.5 no
C21 C27 C28 111.0(10) no
C21 C27 C29 111.0(10) no
C21 C27 C30 108.0(10) no
C28 C27 C29 112.0(10) no
C28 C27 C30 105.0(10) no
C29 C27 C30 107.1(10) no
C27 C28 H28a 109.5 no
C27 C28 H28b 109.5 no
C27 C28 H28c 109.5 no
H28a C28 H28b 109.5 no
H28a C28 H28c 109.5 no
H28b C28 H28c 109.5 no
C27 C29 H29a 109.5 no
C27 C29 H29b 109.5 no
C27 C29 H29c 109.5 no
H29a C29 H29b 109.5 no
H29a C29 H29c 109.5 no
H29b C29 H29c 109.5 no
C27 C30 H30a 109.5 no
C27 C30 H30b 109.5 no
C27 C30 H30c 109.5 no
H30a C30 H30b 109.5 no
H30a C30 H30c 109.5 no
H30b C30 H30c 109.5 no
S1 C31 H31a 109.5 no
S1 C31 H31b 109.5 no
S1 C31 H31c 109.5 no
H31a C31 H31b 109.5 no
H31a C31 H31c 109.5 no
H31b C31 H31c 109.5 no
S1 C32 H32a 109.5 no
S1 C32 H32b 109.5 no
S1 C32 H32c 109.5 no
H32a C32 H32b 109.5 no
H32a C32 H32c 109.5 no
H32b C32 H32c 109.5 no
S2 C33 H33a 109.5 no
S2 C33 H33b 109.5 no
S2 C33 H33c 109.5 no
H33a C33 H33b 109.5 no
H33a C33 H33c 109.5 no
H33b C33 H33c 109.5 no
S2 C34 H34a 109.5 no
S2 C34 H34b 109.5 no
S2 C34 H34c 109.5 no
H34a C34 H34b 109.5 no
H34a C34 H34c 109.5 no
H34b C34 H34c 109.5 no

loop_
_geom_bond_atom_site_label_1
_geom_bond_atom_site_label_2
_geom_bond_distance
_geom_bond_publ_flag
Zn1 O3 1.962(8) yes
Zn1 O6 1.984(7) yes
Zn1 O7 1.981(6) yes
Zn1 O8 1.997(6) yes
S1 O8 1.533(6) no
S1 C31 1.790(10) no
S1 C32 1.770(10) no
S2 O7 1.535(7) no
S2 C33 1.790(10) no
S2 C34 1.790(10) no
O1 C7 1.320(10) yes
O1 H1O 0.950 no
O1A C3 1.24(2) no
O1A H1O' 0.950 no
O2 C1 1.260(10) yes
O3 C1 1.290(10) yes
O4 C22 1.370(10) yes
O4 H4O 0.950 no
O5 C16 1.220(10) yes
O6 C16 1.310(10) yes
C1 C2 1.510(10) no
C2 C3 1.410(10) no
C2 C7 1.440(10) no
C3 C4 1.380(10) no
C3 H3 0.950 no
C4 C5 1.430(10) no
C4 C8 1.53(2) no
C5 C6 1.420(10) no
C5 H5 0.950 no
C6 C7 1.410(10) no
C6 C12 1.590(10) no
C7 H7 0.950 no
C8 C9 1.62(2) no
C8 C9A 1.47(5) no
C8 C10 1.47(2) no
C8 C10A 1.63(4) no
C8 C11 1.63(2) no
C8 C11A 1.66(4) no
C9 H9a 0.950 no
C9 H9b 0.950 no
C9 H9c 0.950 no
C9A H9Aa 0.950 no
C9A H9Ab 0.950 no
C9A H9Ac 0.950 no
C10 H10a 0.950 no
C10 H10b 0.950 no
C10 H10c 0.950 no
C10A H10Aa 0.950 no
C10A H10Ab 0.950 no
C10A H10Ac 0.950 no
C11 H11a 0.950 no
C11 H11b 0.950 no
C11 H11c 0.950 no
C11A H11Aa 0.950 no
C11A H11Ab 0.950 no
C11A H11Ac 0.950 no
C12 C13 1.55(2) no
C12 C13A 1.53(3) no
C12 C14 1.58(2) no
C12 C14A 1.54(3) no
C12 C15 1.54(2) no
C12 C15A 1.61(3) no
C13 H13a 0.950 no
C13 H13b 0.950 no
C13 H13c 0.950 no
C13A H13Aa 0.950 no
C13A H13Ab 0.950 no
C13A H13Ac 0.950 no
C14 H14a 0.950 no
C14 H14b 0.950 no
C14 H14c 0.950 no
C14A H14Aa 0.950 no
C14A H14Ab 0.950 no
C14A H14Ac 0.950 no
C15 H15a 0.950 no
C15 H15b 0.950 no
C15 H15c 0.950 no
C15A H15Aa 0.950 no
C15A H15Ab 0.950 no
C15A H15Ac 0.950 no
C16 C17 1.500(10) no
C17 C18 1.380(10) no
C17 C22 1.400(10) no
C18 C19 1.390(10) no
C18 H18 0.950 no
C19 C20 1.420(10) no
C19 C23 1.530(10) no
C20 C21 1.380(10) no
C20 H20 0.950 no
C21 C22 1.460(10) no
C21 C27 1.54(2) no
C23 C24 1.530(10) no
C23 C25 1.490(10) no
C23 C26 1.520(10) no
C24 H24a 0.950 no
C24 H24b 0.950 no
C24 H24c 0.950 no
C25 H25a 0.950 no
C25 H25b 0.950 no
C25 H25c 0.950 no
C26 H26a 0.950 no
C26 H26b 0.950 no
C26 H26c 0.950 no
C27 C28 1.510(10) no
C27 C29 1.53(2) no
C27 C30 1.560(10) no
C28 H28a 0.950 no
C28 H28b 0.950 no
C28 H28c 0.950 no
C29 H29a 0.950 no
C29 H29b 0.950 no
C29 H29c 0.950 no
C30 H30a 0.950 no
C30 H30b 0.950 no
C30 H30c 0.950 no
C31 H31a 0.950 no
C31 H31b 0.950 no
C31 H31c 0.950 no
C32 H32a 0.950 no
C32 H32b 0.950 no
C32 H32c 0.950 no
C33 H33a 0.950 no
C33 H33b 0.950 no
C33 H33c 0.950 no
C34 H34a 0.950 no
C34 H34b 0.950 no
C34 H34c 0.950 no

loop_
_geom_contact_atom_site_label_1
_geom_contact_atom_site_label_2
_geom_contact_distance
_geom_contact_site_symmetry_2
O1 C11A 3.06(4) 4_455
O1 C10 3.31(2) 4_455
O1A C31 3.44(2) 4_555
O1A C34 3.49(2) 2_546
O2 C11A 3.49(4) 4_455
O3 C32 3.370(10) 3_556
O4 C24 3.440(10) 4_455
O5 C32 3.290(10) 4_555
O5 C31 3.520(10) 4_555
O6 C32 3.350(10) 3_556
O7 C33 3.390(10) 3_566
O7 O7 3.440(10) 3_566
O7 C34 3.500(10) 3_566
C9A C18 3.44(5) 2_546
C9A C17 3.54(5) 2_546
C10 C15A 3.42(4) 4_555
C10A C13 3.18(4) 3_657

loop_
_geom_hbond_atom_site_label_D
_geom_hbond_atom_site_label_H
_geom_hbond_atom_site_label_A
_geom_hbond_distance_DH
_geom_hbond_distance_HA
_geom_hbond_distance_DA
_geom_hbond_angle_DHA
_geom_hbond_publ_flag
O1 H1O O2 0.95 1.66 2.450(10) 138 yes
O1A H1O' O3 0.95 1.62 2.410(10) 140 yes
O4 H4O O6 0.95 1.79 2.520(10) 131 yes
